data_7214575
loop_
_publ_author_name
'Goud, N. Rajesh'
'Nangia, Ashwini'

_publ_section_title
;
 Synthon polymorphs of sulfacetamide--acetamide cocrystal based on
 N--H&#x22EF;O&#xE001;S and N--H&#x22EF;O&#xE001;C hydrogen bonding
;
_journal_issue 37
_journal_name_full CrystEngComm
_journal_page_first 7456
_journal_paper_doi 10.1039/c3ce41179f
_journal_volume 15
_journal_year 2013
_chemical_formula_moiety 'C8 H10 N2 O3 S . C2 H5 N O'
_chemical_formula_sum 'C10 H15 N3 O4 S'
_chemical_formula_weight 273.31
_chemical_melting_point 376
_chemical_name_common Sulfacetamide-acetamide
_chemical_name_systematic 'Sulfacetamide-acetamide 1:1'
_space_group_IT_number 15
_symmetry_cell_setting monoclinic
_symmetry_space_group_name_Hall '-C 2yc'
_symmetry_space_group_name_H-M 'C 1 2/c 1'
_atom_sites_solution_hydrogens geom
_atom_sites_solution_primary direct
_atom_sites_solution_secondary difmap
_audit_creation_method SHELXL-97
_cell_angle_alpha 90.00
_cell_angle_beta 107.056(8)
_cell_angle_gamma 90.00
_cell_formula_units_Z 8
_cell_length_a 22.2392(16)
_cell_length_b 8.4705(4)
_cell_length_c 14.7710(11)
_cell_measurement_reflns_used 1205
_cell_measurement_temperature 298(2)
_cell_measurement_theta_max 26.3103
_cell_measurement_theta_min 2.8175
_cell_volume 2660.1(3)
_computing_cell_refinement
;
CrysAlisPro, Agilent Technologies,
Version 1.171.35.19 (release 27-10-2011 CrysAlis171 .NET)
(compiled Oct 27 2011,15:02:11)
;
_computing_data_collection
;
CrysAlisPro, Agilent Technologies,
Version 1.171.35.19 (release 27-10-2011 CrysAlis171 .NET)
(compiled Oct 27 2011,15:02:11)
;
_computing_data_reduction
;
CrysAlisPro, Agilent Technologies,
Version 1.171.35.19 (release 27-10-2011 CrysAlis171 .NET)
(compiled Oct 27 2011,15:02:11)
;
_computing_structure_refinement 'SHELXL-97 (Sheldrick, 1997)'
_computing_structure_solution 'SHELXS-97 (Sheldrick, 1990)'
_diffrn_ambient_temperature 298(2)
_diffrn_detector_area_resol_mean 16.3291
_diffrn_measured_fraction_theta_full 0.999
_diffrn_measured_fraction_theta_max 0.999
_diffrn_measurement_device_type 'Xcalibur, Eos, Gemini'
_diffrn_measurement_method '\w scans'
_diffrn_radiation_monochromator graphite
_diffrn_radiation_source 'fine-focus sealed tube'
_diffrn_radiation_type MoK\a
_diffrn_radiation_wavelength 0.71073
_diffrn_reflns_av_R_equivalents 0.0280
_diffrn_reflns_av_sigmaI/netI 0.0373
_diffrn_reflns_limit_h_max 22
_diffrn_reflns_limit_h_min -26
_diffrn_reflns_limit_k_max 9
_diffrn_reflns_limit_k_min -6
_diffrn_reflns_limit_l_max 17
_diffrn_reflns_limit_l_min -14
_diffrn_reflns_number 4513
_diffrn_reflns_theta_full 24.71
_diffrn_reflns_theta_max 24.71
_diffrn_reflns_theta_min 2.82
_exptl_absorpt_coefficient_mu 0.254
_exptl_absorpt_correction_T_max 0.9726
_exptl_absorpt_correction_T_min 0.9208
_exptl_absorpt_correction_type multi-scan
_exptl_absorpt_process_details
;
CrysAlisPro, Agilent Technologies,
Version 1.171.35.19 (release 27-10-2011 CrysAlis171 .NET)
(compiled Oct 27 2011,15:02:11)
Empirical absorption correction using spherical harmonics,
 implemented in SCALE3 ABSPACK scaling algorithm.
;
_exptl_crystal_colour Colorless
_exptl_crystal_density_diffrn 1.365
_exptl_crystal_density_method 'not measured'
_exptl_crystal_description Block
_exptl_crystal_F_000 1152
_exptl_crystal_size_max 0.33
_exptl_crystal_size_mid 0.24
_exptl_crystal_size_min 0.11
_refine_diff_density_max 0.211
_refine_diff_density_min -0.303
_refine_diff_density_rms 0.048
_refine_ls_extinction_method none
_refine_ls_goodness_of_fit_ref 1.048
_refine_ls_hydrogen_treatment mixed
_refine_ls_matrix_type full
_refine_ls_number_parameters 185
_refine_ls_number_reflns 2256
_refine_ls_number_restraints 0
_refine_ls_restrained_S_all 1.048
_refine_ls_R_factor_all 0.0633
_refine_ls_R_factor_gt 0.0462
_refine_ls_shift/su_max 0.002
_refine_ls_shift/su_mean 0.000
_refine_ls_structure_factor_coef Fsqd
_refine_ls_weighting_details 'calc w=1/[\s^2^(Fo^2^)+(0.0528P)^2^+1.4328P] where P=(Fo^2^+2Fc^2^)/3'
_refine_ls_weighting_scheme calc
_refine_ls_wR_factor_gt 0.1079
_refine_ls_wR_factor_ref 0.1203
_reflns_number_gt 1741
_reflns_number_total 2256
_reflns_threshold_expression >2sigma(I)
_cod_data_source_file c3ce41179f.txt
_cod_data_source_block SACT-ACT_Form2
_cod_depositor_comments
;
The following automatic conversions were performed:

'_exptl_absorpt_correction_type' value 'Multi-scan' changed to
'multi-scan' according to
/usr/data/users/saulius/automatic-downloads/retrospective/RSC/lib/dictionaries/cif_core.dic
dictionary named 'cif_core.dic' version 2.4.2 from 2011-04-26.

Automatic conversion script
Id: cif_fix_values 2281 2013-09-26 08:29:07Z andrius 
;
_cod_database_code 7214575

loop_
_symmetry_equiv_pos_as_xyz
'x, y, z'
'-x, y, -z+1/2'
'x+1/2, y+1/2, z'
'-x+1/2, y+1/2, -z+1/2'
'-x, -y, -z'
'x, -y, z-1/2'
'-x+1/2, -y+1/2, -z'
'x+1/2, -y+1/2, z-1/2'

loop_
_atom_site_label
_atom_site_type_symbol
_atom_site_fract_x
_atom_site_fract_y
_atom_site_fract_z
_atom_site_U_iso_or_equiv
_atom_site_adp_type
_atom_site_occupancy
_atom_site_symmetry_multiplicity
_atom_site_calc_flag
_atom_site_refinement_flags
S1 S 0.13763(3) 1.16112(7) 0.40334(5) 0.0461(2) Uani 1 1 d .
C4 C 0.09466(12) 0.9876(3) 0.38511(18) 0.0397(6) Uani 1 1 d .
C7 C 0.20192(12) 1.0818(3) 0.58039(19) 0.0444(6) Uani 1 1 d .
C5 C 0.12191(12) 0.8478(3) 0.36835(18) 0.0406(6) Uani 1 1 d .
H5 H 0.1626 0.8483 0.3632 0.049 Uiso 1 1 calc R
C3 C 0.03357(13) 0.9862(3) 0.3913(2) 0.0505(7) Uani 1 1 d .
H3 H 0.0146 1.0801 0.4009 0.061 Uiso 1 1 calc R
C6 C 0.08930(12) 0.7092(3) 0.35937(18) 0.0439(6) Uani 1 1 d .
H6 H 0.1077 0.6163 0.3469 0.053 Uiso 1 1 calc R
C9 C 0.35358(12) 0.9130(3) 0.40107(18) 0.0432(6) Uani 1 1 d .
C1 C 0.02874(12) 0.7053(3) 0.36868(18) 0.0437(6) Uani 1 1 d .
C2 C 0.00118(13) 0.8474(3) 0.3833(2) 0.0522(7) Uani 1 1 d .
H2 H -0.0397 0.8476 0.3876 0.063 Uiso 1 1 calc R
C10 C 0.38922(14) 0.7776(3) 0.3776(2) 0.0600(8) Uani 1 1 d .
H10A H 0.3887 0.7847 0.3125 0.090 Uiso 1 1 calc R
H10B H 0.3700 0.6802 0.3876 0.090 Uiso 1 1 calc R
H10C H 0.4319 0.7806 0.4176 0.090 Uiso 1 1 calc R
C8 C 0.21489(17) 1.1186(4) 0.6832(2) 0.0667(9) Uani 1 1 d .
H8A H 0.1863 1.0607 0.7083 0.100 Uiso 1 1 calc R
H8B H 0.2094 1.2297 0.6910 0.100 Uiso 1 1 calc R
H8C H 0.2573 1.0892 0.7164 0.100 Uiso 1 1 calc R
N2 N 0.16300(11) 1.1847(3) 0.51973(17) 0.0465(6) Uani 1 1 d .
O1 O 0.19088(9) 1.1424(2) 0.36903(14) 0.0561(5) Uani 1 1 d .
O3 O 0.22260(9) 0.9654(2) 0.55161(14) 0.0532(5) Uani 1 1 d .
N1 N -0.00220(15) 0.5666(3) 0.3640(2) 0.0646(8) Uani 1 1 d .
N3 N 0.30228(12) 0.8792(4) 0.42383(19) 0.0531(7) Uani 1 1 d .
O2 O 0.09683(10) 1.2925(2) 0.37216(15) 0.0672(6) Uani 1 1 d .
O4 O 0.37190(10) 1.0498(2) 0.39753(17) 0.0672(6) Uani 1 1 d .
H2A H 0.1522(13) 1.262(3) 0.542(2) 0.052(9) Uiso 1 1 d .
H1B H -0.0364(16) 0.564(3) 0.375(2) 0.060(10) Uiso 1 1 d .
H1A H 0.0198(17) 0.481(4) 0.358(3) 0.088(12) Uiso 1 1 d .
H3A H 0.2812(14) 0.952(4) 0.439(2) 0.062(10) Uiso 1 1 d .
H3B H 0.2928(14) 0.788(4) 0.429(2) 0.061(10) Uiso 1 1 d .

loop_
_atom_site_aniso_label
_atom_site_aniso_U_11
_atom_site_aniso_U_22
_atom_site_aniso_U_33
_atom_site_aniso_U_23
_atom_site_aniso_U_13
_atom_site_aniso_U_12
S1 0.0557(4) 0.0347(4) 0.0494(4) 0.0013(3) 0.0178(3) -0.0018(3)
C4 0.0395(14) 0.0368(13) 0.0421(15) -0.0026(11) 0.0108(12) -0.0009(11)
C7 0.0466(15) 0.0398(14) 0.0499(17) -0.0032(13) 0.0189(14) -0.0145(13)
C5 0.0343(13) 0.0444(14) 0.0448(15) -0.0057(12) 0.0142(12) 0.0010(11)
C3 0.0446(16) 0.0436(15) 0.0645(19) -0.0055(14) 0.0178(14) 0.0077(12)
C6 0.0421(15) 0.0386(13) 0.0518(16) -0.0070(12) 0.0149(13) 0.0024(12)
C9 0.0456(15) 0.0455(15) 0.0394(15) -0.0044(12) 0.0141(12) 0.0002(13)
C1 0.0422(15) 0.0433(14) 0.0444(15) 0.0002(12) 0.0108(13) -0.0052(12)
C2 0.0364(14) 0.0573(17) 0.0653(19) -0.0033(15) 0.0185(14) -0.0009(13)
C10 0.0647(19) 0.0498(16) 0.076(2) -0.0060(15) 0.0367(17) 0.0035(15)
C8 0.087(2) 0.0688(19) 0.0471(18) -0.0038(15) 0.0239(17) -0.0242(17)
N2 0.0538(14) 0.0349(12) 0.0545(15) -0.0110(12) 0.0216(12) -0.0041(11)
O1 0.0644(13) 0.0530(11) 0.0608(13) -0.0019(9) 0.0339(11) -0.0126(9)
O3 0.0574(12) 0.0452(10) 0.0589(12) 0.0009(9) 0.0200(10) 0.0015(9)
N1 0.0533(17) 0.0503(16) 0.096(2) 0.0002(15) 0.0307(17) -0.0088(14)
N3 0.0493(15) 0.0494(16) 0.0659(18) 0.0017(14) 0.0250(13) 0.0054(13)
O2 0.0792(15) 0.0413(10) 0.0752(15) 0.0090(10) 0.0135(12) 0.0094(10)
O4 0.0698(14) 0.0420(11) 0.1046(18) -0.0168(11) 0.0485(13) -0.0089(10)

loop_
_atom_type_symbol
_atom_type_description
_atom_type_scat_dispersion_real
_atom_type_scat_dispersion_imag
_atom_type_scat_source
C C 0.0033 0.0016 'International Tables Vol C Tables 4.2.6.8 and 6.1.1.4'
H H 0.0000 0.0000 'International Tables Vol C Tables 4.2.6.8 and 6.1.1.4'
N N 0.0061 0.0033 'International Tables Vol C Tables 4.2.6.8 and 6.1.1.4'
O O 0.0106 0.0060 'International Tables Vol C Tables 4.2.6.8 and 6.1.1.4'
S S 0.1246 0.1234 'International Tables Vol C Tables 4.2.6.8 and 6.1.1.4'

loop_
_geom_angle_atom_site_label_1
_geom_angle_atom_site_label_2
_geom_angle_atom_site_label_3
_geom_angle
O2 S1 O1 119.23(12)
O2 S1 N2 103.43(13)
O1 S1 N2 108.45(12)
O2 S1 C4 110.04(12)
O1 S1 C4 109.17(11)
N2 S1 C4 105.56(12)
C5 C4 C3 119.5(2)
C5 C4 S1 120.22(19)
C3 C4 S1 120.24(19)
O3 C7 N2 121.4(3)
O3 C7 C8 123.0(3)
N2 C7 C8 115.5(3)
C6 C5 C4 120.3(2)
C6 C5 H5 119.8
C4 C5 H5 119.8
C2 C3 C4 120.2(2)
C2 C3 H3 119.9
C4 C3 H3 119.9
C5 C6 C1 120.8(2)
C5 C6 H6 119.6
C1 C6 H6 119.6
O4 C9 N3 122.6(3)
O4 C9 C10 120.5(2)
N3 C9 C10 116.9(3)
N1 C1 C6 120.5(3)
N1 C1 C2 121.1(3)
C6 C1 C2 118.4(2)
C3 C2 C1 120.8(2)
C3 C2 H2 119.6
C1 C2 H2 119.6
C9 C10 H10A 109.5
C9 C10 H10B 109.5
H10A C10 H10B 109.5
C9 C10 H10C 109.5
H10A C10 H10C 109.5
H10B C10 H10C 109.5
C7 C8 H8A 109.5
C7 C8 H8B 109.5
H8A C8 H8B 109.5
C7 C8 H8C 109.5
H8A C8 H8C 109.5
H8B C8 H8C 109.5
C7 N2 S1 124.2(2)
C7 N2 H2A 118(2)
S1 N2 H2A 118(2)
C1 N1 H1B 120(2)
C1 N1 H1A 115(2)
H1B N1 H1A 124(3)
C9 N3 H3A 120(2)
C9 N3 H3B 120(2)
H3A N3 H3B 119(3)

loop_
_geom_bond_atom_site_label_1
_geom_bond_atom_site_label_2
_geom_bond_distance
S1 O2 1.4241(19)
S1 O1 1.4270(19)
S1 N2 1.657(2)
S1 C4 1.730(2)
C4 C5 1.385(3)
C4 C3 1.388(4)
C7 O3 1.216(3)
C7 N2 1.363(4)
C7 C8 1.493(4)
C5 C6 1.366(3)
C5 H5 0.9300
C3 C2 1.366(4)
C3 H3 0.9300
C6 C1 1.394(3)
C6 H6 0.9300
C9 O4 1.234(3)
C9 N3 1.312(3)
C9 C10 1.492(4)
C1 N1 1.353(3)
C1 C2 1.396(4)
C2 H2 0.9300
C10 H10A 0.9600
C10 H10B 0.9600
C10 H10C 0.9600
C8 H8A 0.9600
C8 H8B 0.9600
C8 H8C 0.9600
N2 H2A 0.80(3)
N1 H1B 0.82(3)
N1 H1A 0.89(4)
N3 H3A 0.84(3)
N3 H3B 0.81(3)
